data_7152722
loop_
_publ_author_name
'P\'erez-Ruiz, Ra\'ul'
'S\'aez, Jose A'
'Domingo, Luis R.'
'Jim\'enez, M Consuelo'
'Miranda, Miguel A.'

_publ_section_title
;
 Ring splitting of azetidin-2-ones via radical anions.
;
_journal_issue 39
_journal_name_full 'Organic &amp; biomolecular chemistry'
_journal_page_first 7928
_journal_page_last 7932
_journal_paper_doi 10.1039/c2ob26528a
_journal_volume 10
_journal_year 2012
_chemical_formula_sum 'C18 H19 N O'
_chemical_formula_weight 265.34
_chemical_name_systematic
;
?
;
_space_group_IT_number 14
_symmetry_space_group_name_Hall '-P 2ybc'
_symmetry_space_group_name_H-M 'P 1 21/c 1'
_atom_sites_solution_hydrogens geom
_atom_sites_solution_primary direct
_atom_sites_solution_secondary difmap
_audit_creation_method SHELXL-97
_cell_angle_alpha 90.00
_cell_angle_beta 113.841(4)
_cell_angle_gamma 90.00
_cell_formula_units_Z 4
_cell_length_a 9.7754(7)
_cell_length_b 17.6008(15)
_cell_length_c 9.5625(7)
_cell_measurement_temperature 100(2)
_cell_volume 1504.9(2)
_computing_structure_refinement 'SHELXL-97 (Sheldrick, 2008)'
_diffrn_ambient_temperature 100(2)
_diffrn_measured_fraction_theta_full 1.000
_diffrn_measured_fraction_theta_max 1.000
_diffrn_radiation_monochromator graphite
_diffrn_radiation_source 'fine-focus sealed tube'
_diffrn_radiation_type MoK\a
_diffrn_radiation_wavelength 0.71073
_diffrn_reflns_av_R_equivalents 0.0000
_diffrn_reflns_av_sigmaI/netI 0.0508
_diffrn_reflns_limit_h_max 11
_diffrn_reflns_limit_h_min -12
_diffrn_reflns_limit_k_max 22
_diffrn_reflns_limit_k_min 0
_diffrn_reflns_limit_l_max 11
_diffrn_reflns_limit_l_min 0
_diffrn_reflns_number 3070
_diffrn_reflns_theta_full 26.37
_diffrn_reflns_theta_max 26.37
_diffrn_reflns_theta_min 2.28
_exptl_absorpt_coefficient_mu 0.072
_exptl_absorpt_correction_T_max 0.9978
_exptl_absorpt_correction_T_min 0.9676
_exptl_crystal_density_diffrn 1.171
_exptl_crystal_density_method 'not measured'
_exptl_crystal_F_000 568
_exptl_crystal_size_max 0.46
_exptl_crystal_size_mid 0.16
_exptl_crystal_size_min 0.03
_refine_diff_density_max 0.394
_refine_diff_density_min -0.227
_refine_diff_density_rms 0.046
_refine_ls_extinction_method none
_refine_ls_goodness_of_fit_ref 1.025
_refine_ls_hydrogen_treatment mixed
_refine_ls_matrix_type full
_refine_ls_number_parameters 185
_refine_ls_number_reflns 3070
_refine_ls_number_restraints 0
_refine_ls_restrained_S_all 1.025
_refine_ls_R_factor_all 0.0863
_refine_ls_R_factor_gt 0.0476
_refine_ls_shift/su_max 0.000
_refine_ls_shift/su_mean 0.000
_refine_ls_structure_factor_coef Fsqd
_refine_ls_weighting_details 'calc w=1/[\s^2^(Fo^2^)+(0.0469P)^2^+0.4554P] where P=(Fo^2^+2Fc^2^)/3'
_refine_ls_weighting_scheme calc
_refine_ls_wR_factor_gt 0.0997
_refine_ls_wR_factor_ref 0.1153
_reflns_number_gt 2067
_reflns_number_total 3070
_reflns_threshold_expression >2\s(I)
_cod_data_source_file c2ob26528a.txt
_cod_data_source_block uv07cja1n2
_cod_database_code 7152722

loop_
_symmetry_equiv_pos_as_xyz
'x, y, z'
'-x, y+1/2, -z+1/2'
'-x, -y, -z'
'x, -y-1/2, z-1/2'

loop_
_atom_site_label
_atom_site_type_symbol
_atom_site_fract_x
_atom_site_fract_y
_atom_site_fract_z
_atom_site_U_iso_or_equiv
_atom_site_adp_type
_atom_site_occupancy
_atom_site_symmetry_multiplicity
_atom_site_calc_flag
_atom_site_refinement_flags
O1 O 0.17103(13) 0.21540(7) 0.38943(12) 0.0253(3) Uani 1 1 d .
N2 N 0.22935(16) 0.21178(8) 0.18130(17) 0.0213(3) Uani 1 1 d .
H2 H 0.200(2) 0.2306(11) 0.089(2) 0.030(5) Uiso 1 1 d .
C3 C 0.14614(19) 0.23480(10) 0.25684(18) 0.0205(4) Uani 1 1 d .
C4 C 0.01930(19) 0.28890(10) 0.16877(19) 0.0241(4) Uani 1 1 d .
H4 H 0.0129 0.2939 0.0621 0.029 Uiso 1 1 calc R
C5 C -0.13060(19) 0.25802(10) 0.16175(19) 0.0252(4) Uani 1 1 d .
H5A H -0.1184 0.2435 0.2661 0.030 Uiso 1 1 calc R
H5B H -0.2062 0.2991 0.1263 0.030 Uiso 1 1 calc R
C6 C 0.35605(19) 0.16364(10) 0.23240(18) 0.0204(4) Uani 1 1 d .
C7 C 0.4194(2) 0.13192(10) 0.37786(19) 0.0252(4) Uani 1 1 d .
H7 H 0.3761 0.1408 0.4492 0.030 Uiso 1 1 calc R
C8 C 0.5464(2) 0.08720(11) 0.4178(2) 0.0298(5) Uani 1 1 d .
H8 H 0.5907 0.0662 0.5177 0.036 Uiso 1 1 calc R
C9 C 0.6096(2) 0.07271(11) 0.3148(2) 0.0295(5) Uani 1 1 d .
H9 H 0.6965 0.0420 0.3435 0.035 Uiso 1 1 calc R
C10 C 0.5449(2) 0.10342(11) 0.1694(2) 0.0289(5) Uani 1 1 d .
H10 H 0.5869 0.0931 0.0975 0.035 Uiso 1 1 calc R
C11 C 0.41982(19) 0.14904(10) 0.12824(19) 0.0249(4) Uani 1 1 d .
H11 H 0.3770 0.1705 0.0287 0.030 Uiso 1 1 calc R
C12 C 0.0550(2) 0.36575(11) 0.2450(2) 0.0295(5) Uani 1 1 d .
H12 H 0.0523 0.3690 0.3483 0.035 Uiso 1 1 calc R
C13 C 0.1693(2) 0.41470(12) 0.2213(2) 0.0388(5) Uani 1 1 d .
H13A H 0.2163 0.3950 0.1542 0.047 Uiso 1 1 calc R
H13B H 0.2356 0.4459 0.3084 0.047 Uiso 1 1 calc R
C14 C 0.0063(2) 0.43553(11) 0.1482(2) 0.0396(5) Uani 1 1 d .
H14A H -0.0274 0.4796 0.1904 0.047 Uiso 1 1 calc R
H14B H -0.0467 0.4287 0.0363 0.047 Uiso 1 1 calc R
C15 C -0.18806(19) 0.19036(10) 0.05755(19) 0.0227(4) Uani 1 1 d .
C16 C -0.1186(2) 0.11975(11) 0.0940(2) 0.0264(4) Uani 1 1 d .
H16 H -0.0333 0.1136 0.1873 0.032 Uiso 1 1 calc R
C17 C -0.1718(2) 0.05834(11) -0.0036(2) 0.0301(5) Uani 1 1 d .
H17 H -0.1216 0.0109 0.0226 0.036 Uiso 1 1 calc R
C18 C -0.2971(2) 0.06544(12) -0.1384(2) 0.0332(5) Uani 1 1 d .
H18 H -0.3342 0.0231 -0.2045 0.040 Uiso 1 1 calc R
C19 C -0.3679(2) 0.13505(12) -0.1759(2) 0.0343(5) Uani 1 1 d .
H19 H -0.4547 0.1404 -0.2682 0.041 Uiso 1 1 calc R
C20 C -0.3134(2) 0.19735(11) -0.0801(2) 0.0286(4) Uani 1 1 d .
H20 H -0.3620 0.2451 -0.1086 0.034 Uiso 1 1 calc R

loop_
_atom_site_aniso_label
_atom_site_aniso_U_11
_atom_site_aniso_U_22
_atom_site_aniso_U_33
_atom_site_aniso_U_23
_atom_site_aniso_U_13
_atom_site_aniso_U_12
O1 0.0283(7) 0.0301(7) 0.0194(6) -0.0024(5) 0.0115(5) 0.0013(6)
N2 0.0209(8) 0.0248(9) 0.0180(8) 0.0037(7) 0.0078(6) 0.0023(7)
C3 0.0212(9) 0.0200(10) 0.0206(9) -0.0041(7) 0.0086(7) -0.0046(8)
C4 0.0246(10) 0.0236(10) 0.0240(9) -0.0009(8) 0.0097(8) -0.0007(8)
C5 0.0240(10) 0.0248(10) 0.0281(9) -0.0003(8) 0.0119(8) 0.0023(8)
C6 0.0196(9) 0.0189(10) 0.0212(9) -0.0018(7) 0.0068(7) -0.0030(8)
C7 0.0276(10) 0.0266(11) 0.0212(9) -0.0001(8) 0.0096(8) 0.0018(9)
C8 0.0315(11) 0.0300(11) 0.0234(9) 0.0007(8) 0.0064(8) 0.0033(9)
C9 0.0234(10) 0.0267(11) 0.0366(11) -0.0037(9) 0.0103(9) 0.0031(9)
C10 0.0283(11) 0.0309(11) 0.0327(10) -0.0048(9) 0.0178(9) -0.0018(9)
C11 0.0246(10) 0.0296(11) 0.0214(9) 0.0016(8) 0.0104(8) -0.0009(8)
C12 0.0331(11) 0.0273(11) 0.0267(10) -0.0006(8) 0.0107(9) -0.0005(9)
C13 0.0438(13) 0.0290(12) 0.0432(12) 0.0001(10) 0.0170(10) -0.0103(10)
C14 0.0452(14) 0.0245(11) 0.0389(12) 0.0061(9) 0.0066(10) 0.0031(10)
C15 0.0204(9) 0.0256(11) 0.0251(9) -0.0005(8) 0.0124(8) -0.0032(8)
C16 0.0201(10) 0.0287(11) 0.0297(10) -0.0007(9) 0.0095(8) -0.0013(9)
C17 0.0319(11) 0.0254(11) 0.0383(11) -0.0015(9) 0.0197(10) -0.0019(9)
C18 0.0406(12) 0.0333(12) 0.0296(10) -0.0090(9) 0.0183(10) -0.0095(10)
C19 0.0328(11) 0.0458(14) 0.0200(9) -0.0027(9) 0.0061(8) -0.0059(10)
C20 0.0274(11) 0.0315(11) 0.0276(10) 0.0050(9) 0.0118(9) 0.0014(9)

loop_
_atom_type_symbol
_atom_type_description
_atom_type_scat_dispersion_real
_atom_type_scat_dispersion_imag
_atom_type_scat_source
C C 0.0033 0.0016 'International Tables Vol C Tables 4.2.6.8 and 6.1.1.4'
H H 0.0000 0.0000 'International Tables Vol C Tables 4.2.6.8 and 6.1.1.4'
N N 0.0061 0.0033 'International Tables Vol C Tables 4.2.6.8 and 6.1.1.4'
O O 0.0106 0.0060 'International Tables Vol C Tables 4.2.6.8 and 6.1.1.4'

loop_
_geom_angle_atom_site_label_1
_geom_angle_atom_site_label_2
_geom_angle_atom_site_label_3
_geom_angle
C3 N2 C6 128.87(15)
C3 N2 H2 114.0(12)
C6 N2 H2 117.1(12)
O1 C3 N2 123.61(16)
O1 C3 C4 121.25(14)
N2 C3 C4 115.13(14)
C12 C4 C3 108.44(14)
C12 C4 C5 111.57(14)
C3 C4 C5 110.63(14)
C12 C4 H4 108.7
C3 C4 H4 108.7
C5 C4 H4 108.7
C15 C5 C4 113.67(13)
C15 C5 H5A 108.8
C4 C5 H5A 108.8
C15 C5 H5B 108.8
C4 C5 H5B 108.8
H5A C5 H5B 107.7
C7 C6 C11 119.53(16)
C7 C6 N2 124.04(15)
C11 C6 N2 116.42(15)
C8 C7 C6 119.38(16)
C8 C7 H7 120.3
C6 C7 H7 120.3
C9 C8 C7 121.11(17)
C9 C8 H8 119.4
C7 C8 H8 119.4
C8 C9 C10 119.35(17)
C8 C9 H9 120.3
C10 C9 H9 120.3
C11 C10 C9 120.41(16)
C11 C10 H10 119.8
C9 C10 H10 119.8
C10 C11 C6 120.20(16)
C10 C11 H11 119.9
C6 C11 H11 119.9
C14 C12 C13 60.28(13)
C14 C12 C4 118.91(16)
C13 C12 C4 118.85(16)
C14 C12 H12 115.8
C13 C12 H12 115.8
C4 C12 H12 115.8
C12 C13 C14 59.73(13)
C12 C13 H13A 117.8
C14 C13 H13A 117.8
C12 C13 H13B 117.8
C14 C13 H13B 117.8
H13A C13 H13B 114.9
C12 C14 C13 59.99(13)
C12 C14 H14A 117.8
C13 C14 H14A 117.8
C12 C14 H14B 117.8
C13 C14 H14B 117.8
H14A C14 H14B 114.9
C16 C15 C20 117.95(16)
C16 C15 C5 121.76(16)
C20 C15 C5 120.29(16)
C17 C16 C15 121.10(17)
C17 C16 H16 119.5
C15 C16 H16 119.5
C18 C17 C16 120.59(19)
C18 C17 H17 119.7
C16 C17 H17 119.7
C17 C18 C19 119.08(18)
C17 C18 H18 120.5
C19 C18 H18 120.5
C18 C19 C20 120.67(18)
C18 C19 H19 119.7
C20 C19 H19 119.7
C19 C20 C15 120.60(18)
C19 C20 H20 119.7
C15 C20 H20 119.7

loop_
_geom_bond_atom_site_label_1
_geom_bond_atom_site_label_2
_geom_bond_distance
O1 C3 1.2385(19)
N2 C3 1.350(2)
N2 C6 1.415(2)
N2 H2 0.875(19)
C3 C4 1.520(2)
C4 C12 1.509(3)
C4 C5 1.539(2)
C4 H4 1.0000
C5 C15 1.508(2)
C5 H5A 0.9900
C5 H5B 0.9900
C6 C7 1.391(2)
C6 C11 1.396(2)
C7 C8 1.387(3)
C7 H7 0.9500
C8 C9 1.381(2)
C8 H8 0.9500
C9 C10 1.383(3)
C9 H9 0.9500
C10 C11 1.381(3)
C10 H10 0.9500
C11 H11 0.9500
C12 C14 1.495(3)
C12 C13 1.499(3)
C12 H12 1.0000
C13 C14 1.504(3)
C13 H13A 0.9900
C13 H13B 0.9900
C14 H14A 0.9900
C14 H14B 0.9900
C15 C16 1.391(3)
C15 C20 1.395(2)
C16 C17 1.384(3)
C16 H16 0.9500
C17 C18 1.379(3)
C17 H17 0.9500
C18 C19 1.381(3)
C18 H18 0.9500
C19 C20 1.390(3)
C19 H19 0.9500
C20 H20 0.9500

loop_
_geom_hbond_atom_site_label_D
_geom_hbond_atom_site_label_H
_geom_hbond_atom_site_label_A
_geom_hbond_distance_DH
_geom_hbond_distance_HA
_geom_hbond_distance_DA
_geom_hbond_angle_DHA
_geom_hbond_site_symmetry_A
N2 H2 O1 0.875(19) 2.05(2) 2.9105(19) 169.3(17) 4_565

loop_
_geom_torsion_atom_site_label_1
_geom_torsion_atom_site_label_2
_geom_torsion_atom_site_label_3
_geom_torsion_atom_site_label_4
_geom_torsion
C6 N2 C3 O1 -0.2(3)
C6 N2 C3 C4 178.26(16)
O1 C3 C4 C12 66.5(2)
N2 C3 C4 C12 -112.00(16)
O1 C3 C4 C5 -56.1(2)
N2 C3 C4 C5 125.35(16)
C12 C4 C5 C15 167.37(15)
C3 C4 C5 C15 -71.82(18)
C3 N2 C6 C7 -1.3(3)
C3 N2 C6 C11 179.61(17)
C11 C6 C7 C8 1.0(3)
N2 C6 C7 C8 -178.12(16)
C6 C7 C8 C9 -1.0(3)
C7 C8 C9 C10 0.1(3)
C8 C9 C10 C11 0.9(3)
C9 C10 C11 C6 -1.0(3)
C7 C6 C11 C10 0.0(3)
N2 C6 C11 C10 179.17(16)
C3 C4 C12 C14 146.07(16)
C5 C4 C12 C14 -91.85(19)
C3 C4 C12 C13 76.09(19)
C5 C4 C12 C13 -161.84(16)
C4 C12 C13 C14 108.73(19)
C4 C12 C14 C13 -108.63(19)
C4 C5 C15 C16 70.0(2)
C4 C5 C15 C20 -109.61(18)
C20 C15 C16 C17 0.3(2)
C5 C15 C16 C17 -179.36(15)
C15 C16 C17 C18 -1.2(3)
C16 C17 C18 C19 0.8(3)
C17 C18 C19 C20 0.5(3)
C18 C19 C20 C15 -1.4(3)
C16 C15 C20 C19 1.0(2)
C5 C15 C20 C19 -179.33(15)

_cod_duplicate_entry 7152721
